data_7718268
loop_
_publ_author_name
'Meena, Namonarayan'
'Sahoo, Supriya'
'Deka, Nilotpal'
'Gadagin, Vinayak B.'
'Zar&#x119;ba, Jan K'
'Boomishankar, Ramamoorthy'

_publ_section_title
;
 Ferroelectricity and piezoelectric energy harvesting of an
 A<sub>3</sub>M<sub>2</sub>X<sub>9</sub>-type 0D bromobismuthate hybrid
 with a bulky organic quaternary amine.
;
_journal_issue 7
_journal_name_full 'Dalton transactions (Cambridge, England : 2003)'
_journal_page_first 2985
_journal_page_last 2990
_journal_paper_doi 10.1039/d4dt03225j
_journal_volume 54
_journal_year 2025
_chemical_formula_moiety 'Bi2 Br9, 3(C16 H19 Br N), C O'
_chemical_formula_sum 'C49 H57 Bi2 Br12 N3 O'
_chemical_formula_weight 2080.85
_space_group_crystal_system orthorhombic
_space_group_IT_number 29
_space_group_name_Hall 'P 2c -2ac'
_space_group_name_H-M_alt 'P c a 21'
_atom_sites_solution_hydrogens geom
_atom_sites_solution_primary iterative
_audit_creation_date 2024-10-09
_audit_creation_method
;
Olex2 1.5
(compiled 2024.02.16 svn.r378c4104 for OlexSys, GUI svn.r6928)
;
_audit_update_record
;
2024-11-18 deposited with the CCDC.	2025-01-02 downloaded from the CCDC.
;
_cell_angle_alpha 90
_cell_angle_beta 90
_cell_angle_gamma 90
_cell_formula_units_Z 4
_cell_length_a 28.880(7)
_cell_length_b 12.092(3)
_cell_length_c 18.540(4)
_cell_measurement_reflns_used 9938
_cell_measurement_temperature 298.15
_cell_measurement_theta_max 19.17
_cell_measurement_theta_min 2.20
_cell_volume 6474(3)
_computing_cell_refinement 'SAINT v8.37A (Bruker, 2015)'
_computing_data_reduction 'SAINT v8.37A (Bruker, 2015)'
_computing_molecular_graphics 'Olex2 1.5 (Dolomanov et al., 2009)'
_computing_publication_material 'Olex2 1.5 (Dolomanov et al., 2009)'
_computing_structure_refinement 'XL  (Sheldrick, 2008)'
_computing_structure_solution 'olex2.solve 1.5 (Bourhis et al., 2015)'
_diffrn_ambient_temperature 298.15
_diffrn_measured_fraction_theta_full 1.000
_diffrn_measured_fraction_theta_max 1.000
_diffrn_measurement_device_type 'Bruker APEX-II CCD'
_diffrn_measurement_method '\f and \w scans'
_diffrn_radiation_type MoK\a
_diffrn_radiation_wavelength 0.71073
_diffrn_reflns_av_R_equivalents 0.1648
_diffrn_reflns_av_unetI/netI 0.0771
_diffrn_reflns_Laue_measured_fraction_full 1.000
_diffrn_reflns_Laue_measured_fraction_max 1.000
_diffrn_reflns_limit_h_max 34
_diffrn_reflns_limit_h_min -34
_diffrn_reflns_limit_k_max 14
_diffrn_reflns_limit_k_min -14
_diffrn_reflns_limit_l_max 22
_diffrn_reflns_limit_l_min -22
_diffrn_reflns_number 144236
_diffrn_reflns_point_group_measured_fraction_full 1.000
_diffrn_reflns_point_group_measured_fraction_max 1.000
_diffrn_reflns_theta_full 24.999
_diffrn_reflns_theta_max 24.999
_diffrn_reflns_theta_min 1.410
_diffrn_source_current 30.0
_diffrn_source_power 1.2
_diffrn_source_voltage 40.0
_diffrn_standards_number 0
_exptl_absorpt_coefficient_mu 12.868
_exptl_absorpt_correction_T_max 0.7452
_exptl_absorpt_correction_T_min 0.2230
_exptl_absorpt_correction_type multi-scan
_exptl_absorpt_process_details
;
SADABS-2016/2 (Bruker,2016/2) was used for absorption correction.
wR2(int) was 0.1648 before and 0.0914 after correction.
The Ratio of minimum to maximum transmission is 0.2992.
The \l/2 correction factor is Not present.
;
_exptl_crystal_colour 'clear yellowish yellow'
_exptl_crystal_colour_lustre clear
_exptl_crystal_colour_modifier yellowish
_exptl_crystal_colour_primary yellow
_exptl_crystal_density_diffrn 2.135
_exptl_crystal_description needle
_exptl_crystal_F_000 3864
_exptl_crystal_size_max 0.293
_exptl_crystal_size_mid 0.186
_exptl_crystal_size_min 0.088
_refine_diff_density_max 1.474
_refine_diff_density_min -1.321
_refine_diff_density_rms 0.180
_refine_ls_abs_structure_details
;
 Flack x determined using 3152 quotients [(I+)-(I-)]/[(I+)+(I-)]
 (Parsons, Flack and Wagner, Acta Cryst. B69 (2013) 249-259).
;
_refine_ls_abs_structure_Flack -0.021(6)
_refine_ls_extinction_method none
_refine_ls_goodness_of_fit_ref 1.192
_refine_ls_hydrogen_treatment constr
_refine_ls_matrix_type full
_refine_ls_number_parameters 548
_refine_ls_number_reflns 11398
_refine_ls_number_restraints 29
_refine_ls_restrained_S_all 1.191
_refine_ls_R_factor_all 0.1034
_refine_ls_R_factor_gt 0.0596
_refine_ls_shift/su_max 0.001
_refine_ls_shift/su_mean 0.000
_refine_ls_structure_factor_coef Fsqd
_refine_ls_weighting_details 'w=1/[\s^2^(Fo^2^)+73.4198P] where P=(Fo^2^+2Fc^2^)/3'
_refine_ls_weighting_scheme calc
_refine_ls_wR_factor_gt 0.0996
_refine_ls_wR_factor_ref 0.1179
_reflns_Friedel_coverage 0.933
_reflns_Friedel_fraction_full 1.000
_reflns_Friedel_fraction_max 1.000
_reflns_number_gt 8680
_reflns_number_total 11398
_reflns_threshold_expression 'I > 2\s(I)'
_cod_data_source_file d4dt03225j2.cif
_cod_data_source_block '[(p-BrPh)(p-MeBn)NMe2]3[Bi2Br9]_298K'
_cod_original_cell_volume 6475(3)
_cod_database_code 7718268
_shelx_shelxl_version_number 2014/7
_shelx_space_group_comment
;
The symmetry employed for this shelxl refinement is uniquely defined
by the following loop, which should always be used as a source of
symmetry information in preference to the above space-group names.
They are only intended as comments.
;
_shelx_estimated_absorpt_t_max 0.397
_shelx_estimated_absorpt_t_min 0.117
_olex2_refinement_description
;
1. Fixed Uiso
 At 1.2 times of:
  All C(H) groups, All C(H,H) groups
 At 1.5 times of:
  All C(H,H,H) groups
2. Restrained distances
 O1-C1 \\sim O1A-C1A
 with sigma of 0.02
3. Uiso/Uaniso restraints and constraints
Uanis(O1A) \\sim Ueq, Uanis(O1) \\sim Ueq, Uanis(C1A) \\sim Ueq, Uanis(C1)
\\sim Ueq: with sigma of 0.005 and sigma for terminal atoms of 0.01
Uanis(O1A) = Uanis(O1)
Uanis(C1A) = Uanis(C1)
4. Rigid body (RIGU) restrains
 C15, C16
 with sigma for 1-2 distances of 0.004 and sigma for 1-3 distances of 0.004
5. Others
 Sof(O1A)=Sof(C1A)=1-FVAR(1)
 Sof(O1)=Sof(C1)=FVAR(1)
6.a Secondary CH2 refined with riding coordinates:
 C19(H19A,H19B), C35(H35A,H35B), C52(H52A,H52B)
6.b Aromatic/amide H refined with riding coordinates:
 C16(H16), C15(H15), C13(H13), C12(H12), C42(H42), C41(H41), C39(H39),
 C38(H38), C33(H33), C32(H32), C30(H30), C29(H29), C58(H58), C57(H57), C55(H55),
  C54(H54), C25(H25), C24(H24), C22(H22), C21(H21), C50(H50), C49(H49),
 C47(H47), C46(H46)
6.c Fitted hexagon refined as free rotating group:
 C11(C16,C15,C14,C13,C12), C4(C42,C41,C40,C39,C38), C28(C33,C32,C31,C30,C29),
 C53(C58,C57,C56,C55,C54), C20(C25,C24,C23,C22,C21), C3(C50,C49,C48,C47,C46)
6.d Idealised Me refined as rotating group:
 C36(H36A,H36B,H36C), C17(H17A,H17B,H17C), C2(H2A,H2B,H2C), C34(H34A,H34B,
 H34C), C26(H26A,H26B,H26C), C37(H37A,H37B,H37C), C5(H5A,H5B,H5C), C18(H18A,
 H18B,H18C), C51(H51A,H51B,H51C)
;
_olex2_submission_special_instructions 'No special instructions were received'

loop_
_space_group_symop_operation_xyz
'x, y, z'
'-x, -y, z+1/2'
'x+1/2, -y, z'
'-x+1/2, y, z+1/2'

loop_
_atom_site_label
_atom_site_type_symbol
_atom_site_fract_x
_atom_site_fract_y
_atom_site_fract_z
_atom_site_U_iso_or_equiv
_atom_site_adp_type
_atom_site_occupancy
_atom_site_site_symmetry_order
_atom_site_calc_flag
_atom_site_refinement_flags_posn
_atom_site_refinement_flags_adp
_atom_site_refinement_flags_occupancy
_atom_site_disorder_assembly
_atom_site_disorder_group
Bi1 Bi 0.17681(3) 0.22923(7) 0.50253(5) 0.0361(2) Uani 1 1 d . . . . .
N1 N 0.3312(9) 0.3701(17) 0.2922(11) 0.058(7) Uani 1 1 d . . . . .
Bi2 Bi 0.06141(3) 0.36041(8) 0.41646(5) 0.0464(3) Uani 1 1 d . . . . .
C36 C 0.5478(10) 0.153(2) 0.5317(15) 0.060(8) Uani 1 1 d . . . . .
H36A H 0.5454 0.1951 0.4879 0.090 Uiso 1 1 calc R U . . .
H36B H 0.5178 0.1473 0.5537 0.090 Uiso 1 1 calc R U . . .
H36C H 0.5595 0.0808 0.5212 0.090 Uiso 1 1 calc R U . . .
Br1 Br 0.09421(9) 0.11403(19) 0.44201(13) 0.0459(6) Uani 1 1 d . . . . .
C17 C 0.3368(14) 0.253(3) 0.258(2) 0.105(14) Uani 1 1 d . . . . .
H17A H 0.3167 0.2467 0.2172 0.157 Uiso 1 1 calc R U . . .
H17B H 0.3289 0.1980 0.2932 0.157 Uiso 1 1 calc R U . . .
H17C H 0.3683 0.2430 0.2432 0.157 Uiso 1 1 calc R U . . .
Br5 Br 0.10036(9) 0.3549(2) 0.57053(13) 0.0487(7) Uani 1 1 d . . . . .
Br8 Br 0.18773(10) 0.0741(2) 0.61205(14) 0.0505(7) Uani 1 1 d . . . . .
Br7 Br 0.23892(9) 0.3629(2) 0.57667(14) 0.0501(7) Uani 1 1 d . . . . .
Br6 Br 0.16695(10) 0.3864(2) 0.38546(14) 0.0524(7) Uani 1 1 d . . . . .
Br9 Br 0.24093(9) 0.1197(2) 0.41463(17) 0.0583(7) Uani 1 1 d . . . . .
Br4 Br 0.05264(12) 0.5815(2) 0.4074(2) 0.0785(10) Uani 1 1 d . . . . .
Br3 Br 0.04674(14) 0.3321(3) 0.27278(16) 0.0819(11) Uani 1 1 d . . . . .
Br40 Br 0.76417(13) 0.3237(3) 0.4354(2) 0.0918(12) Uani 1 1 d . . . . .
Br30 Br 0.43426(13) 0.0264(3) 0.4160(2) 0.0980(11) Uani 1 1 d . . . . .
Br14 Br 0.42711(13) 0.3592(4) 0.5859(2) 0.0981(13) Uani 1 1 d . . . . .
Br2 Br -0.02606(13) 0.3234(4) 0.4535(3) 0.1226(16) Uani 1 1 d . . . . .
N2 N 0.3369(7) 0.0982(19) 0.7053(11) 0.051(6) Uani 1 1 d . . . . .
C19 C 0.3545(9) 0.454(2) 0.2405(12) 0.053(8) Uani 1 1 d . . . . .
H19A H 0.3876 0.4401 0.2399 0.063 Uiso 1 1 calc R U . . .
H19B H 0.3430 0.4415 0.1921 0.063 Uiso 1 1 calc R U . . .
C11 C 0.3542(6) 0.3716(15) 0.3627(7) 0.041(6) Uani 1 1 d G . . . .
C16 C 0.3293(4) 0.3921(14) 0.4254(9) 0.056(7) Uani 1 1 d G U . . .
H16 H 0.2978 0.4068 0.4229 0.067 Uiso 1 1 calc R U . . .
C15 C 0.3516(6) 0.3907(15) 0.4919(7) 0.065(8) Uani 1 1 d G U . . .
H15 H 0.3349 0.4044 0.5339 0.078 Uiso 1 1 calc R U . . .
C14 C 0.3988(6) 0.3687(15) 0.4956(7) 0.054(7) Uani 1 1 d G . . . .
C13 C 0.4237(4) 0.3481(14) 0.4329(10) 0.070(9) Uani 1 1 d G . . . .
H13 H 0.4553 0.3334 0.4354 0.084 Uiso 1 1 calc R U . . .
C12 C 0.4014(6) 0.3496(15) 0.3664(8) 0.060(8) Uani 1 1 d G . . . .
H12 H 0.4181 0.3358 0.3245 0.072 Uiso 1 1 calc R U . . .
C4 C 0.6233(4) 0.2416(12) 0.5443(9) 0.040(6) Uani 1 1 d G . . . .
C42 C 0.6481(6) 0.1603(9) 0.5080(9) 0.045(6) Uani 1 1 d G . . . .
H42 H 0.6366 0.0886 0.5055 0.054 Uiso 1 1 calc R U . . .
C41 C 0.6900(5) 0.1862(12) 0.4753(8) 0.059(8) Uani 1 1 d G . . . .
H41 H 0.7066 0.1318 0.4509 0.071 Uiso 1 1 calc R U . . .
C40 C 0.7072(5) 0.2934(14) 0.4789(8) 0.042(6) Uani 1 1 d G . . . .
C39 C 0.6825(6) 0.3747(10) 0.5153(9) 0.057(7) Uani 1 1 d G . . . .
H39 H 0.6940 0.4465 0.5177 0.068 Uiso 1 1 calc R U . . .
C38 C 0.6405(5) 0.3488(10) 0.5480(9) 0.058(8) Uani 1 1 d G . . . .
H38 H 0.6240 0.4033 0.5723 0.070 Uiso 1 1 calc R U . . .
C28 C 0.5571(6) 0.0650(14) 0.6809(9) 0.054(7) Uani 1 1 d G . . . .
C33 C 0.5331(6) 0.1070(13) 0.7398(9) 0.059(8) Uani 1 1 d G . . . .
H33 H 0.5381 0.1795 0.7546 0.071 Uiso 1 1 calc R U . . .
C32 C 0.5016(6) 0.0407(17) 0.7765(8) 0.067(9) Uani 1 1 d G . . . .
H32 H 0.4855 0.0688 0.8159 0.080 Uiso 1 1 calc R U . . .
C31 C 0.4942(6) -0.0677(16) 0.7543(10) 0.064(9) Uani 1 1 d G . . . .
C30 C 0.5182(7) -0.1097(12) 0.6954(11) 0.074(10) Uani 1 1 d G . . . .
H30 H 0.5132 -0.1822 0.6805 0.089 Uiso 1 1 calc R U . . .
C29 C 0.5497(7) -0.0434(15) 0.6587(9) 0.074(9) Uani 1 1 d G . . . .
H29 H 0.5657 -0.0715 0.6193 0.089 Uiso 1 1 calc R U . . .
C35 C 0.5953(9) 0.129(2) 0.6440(14) 0.052(7) Uani 1 1 d . . . . .
H35A H 0.6172 0.0766 0.6240 0.062 Uiso 1 1 calc R U . . .
H35B H 0.6116 0.1716 0.6804 0.062 Uiso 1 1 calc R U . . .
C53 C 0.3603(6) 0.0788(15) 0.6356(7) 0.048(7) Uani 1 1 d G . . . .
C58 C 0.4048(6) 0.0349(15) 0.6327(9) 0.058(8) Uani 1 1 d G . . . .
H58 H 0.4202 0.0165 0.6750 0.070 Uiso 1 1 calc R U . . .
C57 C 0.4262(5) 0.0187(15) 0.5664(11) 0.074(9) Uani 1 1 d G . . . .
H57 H 0.4560 -0.0106 0.5644 0.089 Uiso 1 1 calc R U . . .
C56 C 0.4032(6) 0.0463(15) 0.5030(9) 0.060(7) Uani 1 1 d G . . . .
C55 C 0.3587(6) 0.0901(14) 0.5060(7) 0.069(8) Uani 1 1 d G . . . .
H55 H 0.3433 0.1085 0.4636 0.082 Uiso 1 1 calc R U . . .
C54 C 0.3373(5) 0.1063(14) 0.5723(9) 0.053(7) Uani 1 1 d G . . . .
H54 H 0.3076 0.1356 0.5743 0.064 Uiso 1 1 calc R U . . .
N3 N 0.5801(7) 0.2104(15) 0.5822(11) 0.044(5) Uani 1 1 d . . . . .
C2 C 0.3679(11) 0.086(3) 0.7688(14) 0.073(10) Uani 1 1 d . . . . .
H2A H 0.3711 0.0088 0.7803 0.109 Uiso 1 1 calc R U . . .
H2B H 0.3548 0.1241 0.8094 0.109 Uiso 1 1 calc R U . . .
H2C H 0.3977 0.1165 0.7579 0.109 Uiso 1 1 calc R U . . .
C20 C 0.3467(6) 0.5740(11) 0.2596(9) 0.044(7) Uani 1 1 d G . . . .
C25 C 0.3745(5) 0.6265(14) 0.3105(8) 0.050(7) Uani 1 1 d G . . . .
H25 H 0.3981 0.5877 0.3333 0.061 Uiso 1 1 calc R U . . .
C24 C 0.3669(6) 0.7371(14) 0.3273(9) 0.060(8) Uani 1 1 d G . . . .
H24 H 0.3854 0.7722 0.3613 0.072 Uiso 1 1 calc R U . . .
C23 C 0.3315(7) 0.7952(12) 0.2932(11) 0.058(8) Uani 1 1 d G . . . .
C22 C 0.3038(6) 0.7427(17) 0.2423(10) 0.075(10) Uani 1 1 d G . . . .
H22 H 0.2802 0.7815 0.2195 0.090 Uiso 1 1 calc R U . . .
C21 C 0.3114(6) 0.6321(17) 0.2256(8) 0.074(10) Uani 1 1 d G . . . .
H21 H 0.2929 0.5970 0.1915 0.089 Uiso 1 1 calc R U . . .
C34 C 0.4621(12) -0.142(3) 0.8001(17) 0.089(11) Uani 1 1 d . . . . .
H34A H 0.4798 -0.2013 0.8208 0.133 Uiso 1 1 calc R U . . .
H34B H 0.4381 -0.1723 0.7700 0.133 Uiso 1 1 calc R U . . .
H34C H 0.4483 -0.0990 0.8379 0.133 Uiso 1 1 calc R U . . .
C26 C 0.3234(12) 0.916(3) 0.312(2) 0.109(14) Uani 1 1 d . . . . .
H26A H 0.3494 0.9594 0.2958 0.163 Uiso 1 1 calc R U . . .
H26B H 0.3198 0.9241 0.3628 0.163 Uiso 1 1 calc R U . . .
H26C H 0.2959 0.9417 0.2878 0.163 Uiso 1 1 calc R U . . .
C52 C 0.2955(10) 0.019(3) 0.7123(17) 0.074(10) Uani 1 1 d . . . . .
H52A H 0.2797 0.0351 0.7573 0.089 Uiso 1 1 calc R U . . .
H52B H 0.2740 0.0349 0.6734 0.089 Uiso 1 1 calc R U . . .
C3 C 0.3072(7) -0.1007(14) 0.7105(11) 0.056(8) Uani 1 1 d G . . . .
C50 C 0.3185(7) -0.1575(19) 0.7733(8) 0.069(9) Uani 1 1 d G . . . .
H50 H 0.3196 -0.1202 0.8171 0.083 Uiso 1 1 calc R U . . .
C49 C 0.3281(8) -0.2701(19) 0.7705(11) 0.093(12) Uani 1 1 d G . . . .
H49 H 0.3356 -0.3081 0.8125 0.111 Uiso 1 1 calc R U . . .
C48 C 0.3264(8) -0.3258(14) 0.7050(15) 0.092(12) Uani 1 1 d G . . . .
C47 C 0.3151(8) -0.2690(19) 0.6423(11) 0.092(12) Uani 1 1 d G . . . .
H47 H 0.3140 -0.3063 0.5984 0.110 Uiso 1 1 calc R U . . .
C46 C 0.3056(7) -0.1565(19) 0.6450(8) 0.080(10) Uani 1 1 d G . . . .
H46 H 0.2980 -0.1184 0.6030 0.096 Uiso 1 1 calc R U . . .
C37 C 0.5557(10) 0.307(2) 0.6154(15) 0.062(8) Uani 1 1 d . . . . .
H37A H 0.5732 0.3331 0.6560 0.093 Uiso 1 1 calc R U . . .
H37B H 0.5255 0.2848 0.6310 0.093 Uiso 1 1 calc R U . . .
H37C H 0.5530 0.3651 0.5804 0.093 Uiso 1 1 calc R U . . .
O1 O 0.4790(16) 0.406(4) 0.240(2) 0.098(11) Uani 0.61(5) 1 d D U P A 1
C5 C 0.3170(13) 0.221(3) 0.7081(17) 0.098(13) Uani 1 1 d . . . . .
H5A H 0.3417 0.2725 0.6997 0.147 Uiso 1 1 calc R U . . .
H5B H 0.3037 0.2345 0.7548 0.147 Uiso 1 1 calc R U . . .
H5C H 0.2937 0.2297 0.6717 0.147 Uiso 1 1 calc R U . . .
C18 C 0.2794(9) 0.391(3) 0.2947(15) 0.070(9) Uani 1 1 d . . . . .
H18A H 0.2664 0.3789 0.2477 0.105 Uiso 1 1 calc R U . . .
H18B H 0.2738 0.4659 0.3093 0.105 Uiso 1 1 calc R U . . .
H18C H 0.2653 0.3413 0.3286 0.105 Uiso 1 1 calc R U . . .
C1 C 0.511(3) 0.407(8) 0.183(4) 0.13(2) Uani 0.61(5) 1 d D U P A 1
C51 C 0.3362(17) -0.447(3) 0.700(2) 0.135(17) Uani 1 1 d . . . . .
H51A H 0.3618 -0.4653 0.7306 0.202 Uiso 1 1 calc R U . . .
H51B H 0.3436 -0.4658 0.6510 0.202 Uiso 1 1 calc R U . . .
H51C H 0.3094 -0.4879 0.7149 0.202 Uiso 1 1 calc R U . . .
O1A O 0.465(3) 0.478(7) 0.230(4) 0.098(11) Uani 0.39(5) 1 d D U P A 2
C1A C 0.495(5) 0.432(14) 0.179(7) 0.13(2) Uani 0.39(5) 1 d D U P A 2

loop_
_atom_site_aniso_label
_atom_site_aniso_U_11
_atom_site_aniso_U_22
_atom_site_aniso_U_33
_atom_site_aniso_U_23
_atom_site_aniso_U_13
_atom_site_aniso_U_12
Bi1 0.0378(5) 0.0387(4) 0.0318(4) -0.0020(5) -0.0021(5) 0.0025(4)
N1 0.09(2) 0.044(13) 0.036(12) -0.015(10) 0.009(12) -0.025(13)
Bi2 0.0497(6) 0.0457(5) 0.0438(5) -0.0058(5) -0.0136(5) 0.0095(5)
C36 0.06(2) 0.045(16) 0.073(19) -0.001(14) -0.018(15) -0.005(15)
Br1 0.0574(17) 0.0389(14) 0.0413(14) -0.0008(11) -0.0049(12) -0.0052(12)
C17 0.14(4) 0.06(2) 0.11(3) -0.03(2) 0.05(3) -0.02(2)
Br5 0.0478(16) 0.0616(17) 0.0367(14) -0.0135(13) -0.0004(12) 0.0030(14)
Br8 0.0586(19) 0.0445(15) 0.0482(16) 0.0106(12) -0.0150(13) -0.0081(13)
Br7 0.0456(16) 0.0470(15) 0.0576(17) -0.0002(13) -0.0062(13) -0.0059(13)
Br6 0.0607(19) 0.0502(16) 0.0465(15) 0.0092(12) 0.0035(13) 0.0028(14)
Br9 0.0589(17) 0.0593(17) 0.0569(15) -0.0124(16) 0.0044(16) 0.0130(13)
Br4 0.100(3) 0.0483(16) 0.087(2) -0.0160(18) -0.028(2) 0.0213(16)
Br3 0.130(3) 0.069(2) 0.0470(18) -0.0071(15) -0.0318(18) 0.004(2)
Br40 0.080(2) 0.115(3) 0.080(3) 0.018(2) 0.0256(19) -0.022(2)
Br30 0.097(3) 0.118(3) 0.079(2) -0.020(3) 0.036(2) -0.002(2)
Br14 0.077(3) 0.145(4) 0.073(2) 0.007(2) -0.0248(19) 0.002(3)
Br2 0.046(2) 0.158(4) 0.164(4) -0.003(3) -0.005(2) -0.012(2)
N2 0.038(14) 0.072(16) 0.044(13) -0.008(11) -0.005(11) 0.009(12)
C19 0.060(19) 0.08(2) 0.019(12) -0.017(13) 0.014(12) -0.001(15)
C11 0.041(16) 0.044(15) 0.038(15) -0.005(11) 0.005(12) 0.001(12)
C16 0.035(14) 0.072(18) 0.061(14) 0.007(13) 0.010(11) -0.017(13)
C15 0.035(14) 0.11(2) 0.052(14) -0.009(14) 0.011(11) 0.015(15)
C14 0.065(18) 0.058(16) 0.039(14) 0.001(15) -0.011(15) -0.012(14)
C13 0.039(18) 0.08(2) 0.10(3) -0.001(19) 0.006(17) -0.004(15)
C12 0.06(2) 0.07(2) 0.043(17) -0.008(15) 0.018(14) 0.004(17)
C4 0.045(15) 0.020(12) 0.055(15) 0.002(11) -0.007(12) -0.014(11)
C42 0.055(16) 0.028(13) 0.053(15) 0.005(13) 0.016(15) -0.004(11)
C41 0.08(2) 0.059(18) 0.043(15) -0.007(13) 0.005(14) 0.008(16)
C40 0.057(17) 0.034(14) 0.034(13) 0.013(10) 0.002(11) -0.010(13)
C39 0.057(18) 0.050(16) 0.065(19) 0.013(15) 0.010(15) -0.014(14)
C38 0.08(2) 0.035(14) 0.063(18) 0.001(13) -0.015(16) 0.003(15)
C28 0.050(18) 0.057(18) 0.055(17) 0.012(15) -0.001(15) 0.007(15)
C33 0.06(2) 0.07(2) 0.042(16) 0.026(15) 0.006(15) 0.021(16)
C32 0.06(2) 0.09(3) 0.052(18) 0.020(17) -0.010(15) 0.021(18)
C31 0.07(2) 0.06(2) 0.062(19) 0.024(17) 0.014(17) 0.023(17)
C30 0.10(3) 0.046(18) 0.08(2) 0.034(17) 0.01(2) -0.002(17)
C29 0.08(2) 0.06(2) 0.08(2) 0.017(18) 0.028(18) 0.015(18)
C35 0.046(17) 0.044(15) 0.064(17) 0.021(14) -0.012(14) 0.018(13)
C53 0.062(19) 0.043(15) 0.039(15) 0.007(12) 0.000(14) -0.005(14)
C58 0.042(18) 0.07(2) 0.060(19) -0.001(15) -0.002(15) 0.015(15)
C57 0.05(2) 0.08(2) 0.09(3) -0.01(2) 0.012(19) 0.007(17)
C56 0.048(17) 0.054(16) 0.077(19) -0.015(17) 0.007(18) 0.009(13)
C55 0.08(2) 0.062(18) 0.066(19) -0.014(18) 0.01(2) -0.001(16)
C54 0.043(17) 0.066(18) 0.051(17) -0.008(14) -0.001(14) 0.013(14)
N3 0.043(13) 0.030(11) 0.058(13) 0.006(10) 0.001(11) 0.008(9)
C2 0.09(3) 0.09(2) 0.040(17) -0.005(16) -0.022(16) -0.01(2)
C20 0.061(19) 0.052(16) 0.019(12) -0.005(11) 0.011(12) -0.003(14)
C25 0.047(17) 0.048(17) 0.056(16) 0.008(14) -0.011(14) 0.000(14)
C24 0.06(2) 0.059(19) 0.056(17) -0.012(15) 0.002(15) -0.002(16)
C23 0.06(2) 0.055(18) 0.062(19) 0.003(15) 0.013(16) -0.002(16)
C22 0.08(2) 0.09(3) 0.06(2) 0.001(19) -0.012(18) 0.03(2)
C21 0.06(2) 0.12(3) 0.043(17) 0.004(19) -0.005(15) -0.01(2)
C34 0.09(3) 0.09(3) 0.09(2) 0.03(2) 0.03(2) -0.03(2)
C26 0.07(3) 0.08(3) 0.17(4) -0.02(3) 0.01(3) 0.01(2)
C52 0.036(18) 0.12(3) 0.07(2) -0.01(2) 0.006(15) -0.004(19)
C3 0.056(19) 0.07(2) 0.045(17) -0.006(15) 0.004(14) -0.009(15)
C50 0.05(2) 0.10(3) 0.053(19) 0.001(18) 0.017(15) -0.024(19)
C49 0.15(4) 0.07(2) 0.06(2) 0.015(19) 0.01(2) -0.02(3)
C48 0.06(2) 0.11(3) 0.11(3) 0.04(3) 0.02(2) -0.03(2)
C47 0.12(3) 0.09(3) 0.06(2) -0.02(2) 0.02(2) -0.02(2)
C46 0.06(2) 0.12(3) 0.06(2) -0.02(2) -0.007(16) -0.02(2)
C37 0.07(2) 0.040(15) 0.07(2) 0.004(14) 0.023(17) 0.003(15)
O1 0.096(14) 0.097(15) 0.100(13) -0.005(10) -0.003(9) -0.006(10)
C5 0.15(4) 0.09(3) 0.050(19) -0.012(18) 0.02(2) 0.04(3)
C18 0.041(18) 0.12(3) 0.053(18) 0.000(17) -0.010(14) -0.003(18)
C1 0.13(2) 0.13(2) 0.13(2) 0.003(10) -0.002(10) -0.006(10)
C51 0.19(5) 0.11(4) 0.11(4) -0.01(3) 0.01(3) 0.01(3)
O1A 0.096(14) 0.097(15) 0.100(13) -0.005(10) -0.003(9) -0.006(10)
C1A 0.13(2) 0.13(2) 0.13(2) 0.003(10) -0.002(10) -0.006(10)

loop_
_atom_type_symbol
_atom_type_description
_atom_type_scat_dispersion_real
_atom_type_scat_dispersion_imag
_atom_type_scat_source
C C 0.0033 0.0016 'International Tables Vol C Tables 4.2.6.8 and 6.1.1.4'
H H 0.0000 0.0000 'International Tables Vol C Tables 4.2.6.8 and 6.1.1.4'
Bi Bi -4.1077 10.2566 'International Tables Vol C Tables 4.2.6.8 and 6.1.1.4'
Br Br -0.2901 2.4595 'International Tables Vol C Tables 4.2.6.8 and 6.1.1.4'
N N 0.0061 0.0033 'International Tables Vol C Tables 4.2.6.8 and 6.1.1.4'
O O 0.0106 0.0060 'International Tables Vol C Tables 4.2.6.8 and 6.1.1.4'

loop_
_geom_angle_atom_site_label_1
_geom_angle_atom_site_label_2
_geom_angle_atom_site_label_3
_geom_angle
_geom_angle_site_symmetry_1
_geom_angle_site_symmetry_3
_geom_angle_publ_flag
Br5 Bi1 Br1 78.67(7) . . ?
Br8 Bi1 Br1 92.88(8) . . ?
Br8 Bi1 Br5 96.88(9) . . ?
Br8 Bi1 Br6 178.26(9) . . ?
Br8 Bi1 Br9 91.78(9) . . ?
Br7 Bi1 Br1 167.03(8) . . ?
Br7 Bi1 Br5 88.40(8) . . ?
Br7 Bi1 Br8 87.60(8) . . ?
Br7 Bi1 Br6 93.00(8) . . ?
Br7 Bi1 Br9 97.83(8) . . ?
Br6 Bi1 Br1 86.90(8) . . ?
Br6 Bi1 Br5 84.78(8) . . ?
Br9 Bi1 Br1 95.11(8) . . ?
Br9 Bi1 Br5 169.55(9) . . ?
Br9 Bi1 Br6 86.52(9) . . ?
C19 N1 C17 107(2) . . ?
C11 N1 C17 109(2) . . ?
C11 N1 C19 110.2(18) . . ?
C11 N1 C18 114.7(18) . . ?
C18 N1 C17 105(2) . . ?
C18 N1 C19 110(2) . . ?
Br5 Bi2 Br1 74.37(7) . . ?
Br5 Bi2 Br6 79.37(7) . . ?
Br6 Bi2 Br1 80.20(7) . . ?
Br4 Bi2 Br1 166.83(9) . . ?
Br4 Bi2 Br5 96.53(9) . . ?
Br4 Bi2 Br6 88.87(10) . . ?
Br4 Bi2 Br3 92.84(11) . . ?
Br3 Bi2 Br1 94.29(9) . . ?
Br3 Bi2 Br5 164.96(10) . . ?
Br3 Bi2 Br6 89.10(11) . . ?
Br2 Bi2 Br1 95.02(13) . . ?
Br2 Bi2 Br5 95.97(13) . . ?
Br2 Bi2 Br6 174.04(13) . . ?
Br2 Bi2 Br4 95.39(14) . . ?
Br2 Bi2 Br3 94.84(15) . . ?
H36A C36 H36B 109.5 . . ?
H36A C36 H36C 109.5 . . ?
H36B C36 H36C 109.5 . . ?
N3 C36 H36A 109.5 . . ?
N3 C36 H36B 109.5 . . ?
N3 C36 H36C 109.5 . . ?
Bi1 Br1 Bi2 81.71(6) . . ?
N1 C17 H17A 109.5 . . ?
N1 C17 H17B 109.5 . . ?
N1 C17 H17C 109.5 . . ?
H17A C17 H17B 109.5 . . ?
H17A C17 H17C 109.5 . . ?
H17B C17 H17C 109.5 . . ?
Bi1 Br5 Bi2 83.58(7) . . ?
Bi1 Br6 Bi2 83.79(7) . . ?
C53 N2 C2 114(2) . . ?
C53 N2 C52 109.4(19) . . ?
C53 N2 C5 110(2) . . ?
C2 N2 C52 110(2) . . ?
C2 N2 C5 107(2) . . ?
C52 N2 C5 107(2) . . ?
N1 C19 H19A 108.6 . . ?
N1 C19 H19B 108.6 . . ?
H19A C19 H19B 107.5 . . ?
C20 C19 N1 114.8(17) . . ?
C20 C19 H19A 108.6 . . ?
C20 C19 H19B 108.6 . . ?
C16 C11 N1 120.9(15) . . ?
C16 C11 C12 120.0 . . ?
C12 C11 N1 119.1(15) . . ?
C11 C16 H16 120.0 . . ?
C11 C16 C15 120.0 . . ?
C15 C16 H16 120.0 . . ?
C16 C15 H15 120.0 . . ?
C14 C15 C16 120.0 . . ?
C14 C15 H15 120.0 . . ?
C15 C14 Br14 119.1(10) . . ?
C15 C14 C13 120.0 . . ?
C13 C14 Br14 120.8(10) . . ?
C14 C13 H13 120.0 . . ?
C14 C13 C12 120.0 . . ?
C12 C13 H13 120.0 . . ?
C11 C12 H12 120.0 . . ?
C13 C12 C11 120.0 . . ?
C13 C12 H12 120.0 . . ?
C42 C4 C38 120.0 . . ?
C42 C4 N3 118.9(12) . . ?
C38 C4 N3 121.0(12) . . ?
C4 C42 H42 120.0 . . ?
C4 C42 C41 120.0 . . ?
C41 C42 H42 120.0 . . ?
C42 C41 H41 120.0 . . ?
C40 C41 C42 120.0 . . ?
C40 C41 H41 120.0 . . ?
C41 C40 Br40 118.5(10) . . ?
C41 C40 C39 120.0 . . ?
C39 C40 Br40 121.5(10) . . ?
C40 C39 H39 120.0 . . ?
C40 C39 C38 120.0 . . ?
C38 C39 H39 120.0 . . ?
C4 C38 H38 120.0 . . ?
C39 C38 C4 120.0 . . ?
C39 C38 H38 120.0 . . ?
C33 C28 C29 120.0 . . ?
C33 C28 C35 122.1(16) . . ?
C29 C28 C35 117.6(16) . . ?
C28 C33 H33 120.0 . . ?
C32 C33 C28 120.0 . . ?
C32 C33 H33 120.0 . . ?
C33 C32 H32 120.0 . . ?
C33 C32 C31 120.0 . . ?
C31 C32 H32 120.0 . . ?
C32 C31 C34 118.6(19) . . ?
C30 C31 C32 120.0 . . ?
C30 C31 C34 121.2(19) . . ?
C31 C30 H30 120.0 . . ?
C31 C30 C29 120.0 . . ?
C29 C30 H30 120.0 . . ?
C28 C29 H29 120.0 . . ?
C30 C29 C28 120.0 . . ?
C30 C29 H29 120.0 . . ?
C28 C35 H35A 108.2 . . ?
C28 C35 H35B 108.2 . . ?
C28 C35 N3 116.5(19) . . ?
H35A C35 H35B 107.3 . . ?
N3 C35 H35A 108.2 . . ?
N3 C35 H35B 108.2 . . ?
C58 C53 N2 121.3(14) . . ?
C58 C53 C54 120.0 . . ?
C54 C53 N2 118.7(14) . . ?
C53 C58 H58 120.0 . . ?
C57 C58 C53 120.0 . . ?
C57 C58 H58 120.0 . . ?
C58 C57 H57 120.0 . . ?
C58 C57 C56 120.0 . . ?
C56 C57 H57 120.0 . . ?
C57 C56 Br30 118.1(12) . . ?
C55 C56 Br30 121.9(11) . . ?
C55 C56 C57 120.0 . . ?
C56 C55 H55 120.0 . . ?
C54 C55 C56 120.0 . . ?
C54 C55 H55 120.0 . . ?
C53 C54 H54 120.0 . . ?
C55 C54 C53 120.0 . . ?
C55 C54 H54 120.0 . . ?
C36 N3 C35 110.1(18) . . ?
C36 N3 C37 109(2) . . ?
C4 N3 C36 110.3(19) . . ?
C4 N3 C35 105.6(16) . . ?
C4 N3 C37 113.1(17) . . ?
C37 N3 C35 108.7(19) . . ?
N2 C2 H2A 109.5 . . ?
N2 C2 H2B 109.5 . . ?
N2 C2 H2C 109.5 . . ?
H2A C2 H2B 109.5 . . ?
H2A C2 H2C 109.5 . . ?
H2B C2 H2C 109.5 . . ?
C25 C20 C19 120.8(16) . . ?
C25 C20 C21 120.0 . . ?
C21 C20 C19 119.2(16) . . ?
C20 C25 H25 120.0 . . ?
C20 C25 C24 120.0 . . ?
C24 C25 H25 120.0 . . ?
C25 C24 H24 120.0 . . ?
C23 C24 C25 120.0 . . ?
C23 C24 H24 120.0 . . ?
C24 C23 C22 120.0 . . ?
C24 C23 C26 120(2) . . ?
C22 C23 C26 120(2) . . ?
C23 C22 H22 120.0 . . ?
C21 C22 C23 120.0 . . ?
C21 C22 H22 120.0 . . ?
C20 C21 H21 120.0 . . ?
C22 C21 C20 120.0 . . ?
C22 C21 H21 120.0 . . ?
C31 C34 H34A 109.5 . . ?
C31 C34 H34B 109.5 . . ?
C31 C34 H34C 109.5 . . ?
H34A C34 H34B 109.5 . . ?
H34A C34 H34C 109.5 . . ?
H34B C34 H34C 109.5 . . ?
C23 C26 H26A 109.5 . . ?
C23 C26 H26B 109.5 . . ?
C23 C26 H26C 109.5 . . ?
H26A C26 H26B 109.5 . . ?
H26A C26 H26C 109.5 . . ?
H26B C26 H26C 109.5 . . ?
N2 C52 H52A 108.5 . . ?
N2 C52 H52B 108.5 . . ?
H52A C52 H52B 107.5 . . ?
C3 C52 N2 115(2) . . ?
C3 C52 H52A 108.5 . . ?
C3 C52 H52B 108.5 . . ?
C50 C3 C52 121.0(19) . . ?
C50 C3 C46 120.0 . . ?
C46 C3 C52 118.9(19) . . ?
C3 C50 H50 120.0 . . ?
C3 C50 C49 120.0 . . ?
C49 C50 H50 120.0 . . ?
C50 C49 H49 120.0 . . ?
C48 C49 C50 120.0 . . ?
C48 C49 H49 120.0 . . ?
C49 C48 C47 120.0 . . ?
C49 C48 C51 122(2) . . ?
C47 C48 C51 118(2) . . ?
C48 C47 H47 120.0 . . ?
C46 C47 C48 120.0 . . ?
C46 C47 H47 120.0 . . ?
C3 C46 H46 120.0 . . ?
C47 C46 C3 120.0 . . ?
C47 C46 H46 120.0 . . ?
N3 C37 H37A 109.5 . . ?
N3 C37 H37B 109.5 . . ?
N3 C37 H37C 109.5 . . ?
H37A C37 H37B 109.5 . . ?
H37A C37 H37C 109.5 . . ?
H37B C37 H37C 109.5 . . ?
N2 C5 H5A 109.5 . . ?
N2 C5 H5B 109.5 . . ?
N2 C5 H5C 109.5 . . ?
H5A C5 H5B 109.5 . . ?
H5A C5 H5C 109.5 . . ?
H5B C5 H5C 109.5 . . ?
N1 C18 H18A 109.5 . . ?
N1 C18 H18B 109.5 . . ?
N1 C18 H18C 109.5 . . ?
H18A C18 H18B 109.5 . . ?
H18A C18 H18C 109.5 . . ?
H18B C18 H18C 109.5 . . ?
C48 C51 H51A 109.5 . . ?
C48 C51 H51B 109.5 . . ?
C48 C51 H51C 109.5 . . ?
H51A C51 H51B 109.5 . . ?
H51A C51 H51C 109.5 . . ?
H51B C51 H51C 109.5 . . ?

loop_
_geom_bond_atom_site_label_1
_geom_bond_atom_site_label_2
_geom_bond_distance
_geom_bond_site_symmetry_2
_geom_bond_publ_flag
Bi1 Br1 2.982(3) . ?
Bi1 Br5 2.962(3) . ?
Bi1 Br8 2.782(3) . ?
Bi1 Br7 2.778(3) . ?
Bi1 Br6 2.899(3) . ?
Bi1 Br9 2.800(3) . ?
N1 C17 1.55(3) . ?
N1 C19 1.55(3) . ?
N1 C11 1.47(2) . ?
N1 C18 1.52(3) . ?
Bi2 Br1 3.162(3) . ?
Bi2 Br5 3.071(3) . ?
Bi2 Br6 3.118(3) . ?
Bi2 Br4 2.691(3) . ?
Bi2 Br3 2.719(3) . ?
Bi2 Br2 2.656(4) . ?
C36 H36A 0.9600 . ?
C36 H36B 0.9600 . ?
C36 H36C 0.9600 . ?
C36 N3 1.49(3) . ?
C17 H17A 0.9600 . ?
C17 H17B 0.9600 . ?
C17 H17C 0.9600 . ?
Br40 C40 1.869(12) . ?
Br30 C56 1.862(13) . ?
Br14 C14 1.866(12) . ?
N2 C53 1.48(2) . ?
N2 C2 1.49(3) . ?
N2 C52 1.53(4) . ?
N2 C5 1.59(4) . ?
C19 H19A 0.9700 . ?
C19 H19B 0.9700 . ?
C19 C20 1.51(3) . ?
C11 C16 1.3900 . ?
C11 C12 1.3900 . ?
C16 H16 0.9300 . ?
C16 C15 1.3900 . ?
C15 H15 0.9300 . ?
C15 C14 1.3900 . ?
C14 C13 1.3900 . ?
C13 H13 0.9300 . ?
C13 C12 1.3900 . ?
C12 H12 0.9300 . ?
C4 C42 1.3900 . ?
C4 C38 1.3900 . ?
C4 N3 1.48(2) . ?
C42 H42 0.9300 . ?
C42 C41 1.3900 . ?
C41 H41 0.9300 . ?
C41 C40 1.3900 . ?
C40 C39 1.3900 . ?
C39 H39 0.9300 . ?
C39 C38 1.3900 . ?
C38 H38 0.9300 . ?
C28 C33 1.3900 . ?
C28 C29 1.3900 . ?
C28 C35 1.51(3) . ?
C33 H33 0.9300 . ?
C33 C32 1.3900 . ?
C32 H32 0.9300 . ?
C32 C31 1.3900 . ?
C31 C30 1.3900 . ?
C31 C34 1.55(3) . ?
C30 H30 0.9300 . ?
C30 C29 1.3900 . ?
C29 H29 0.9300 . ?
C35 H35A 0.9700 . ?
C35 H35B 0.9700 . ?
C35 N3 1.57(3) . ?
C53 C58 1.3900 . ?
C53 C54 1.3900 . ?
C58 H58 0.9300 . ?
C58 C57 1.3900 . ?
C57 H57 0.9300 . ?
C57 C56 1.3900 . ?
C56 C55 1.3900 . ?
C55 H55 0.9300 . ?
C55 C54 1.3900 . ?
C54 H54 0.9300 . ?
N3 C37 1.49(3) . ?
C2 H2A 0.9600 . ?
C2 H2B 0.9600 . ?
C2 H2C 0.9600 . ?
C20 C25 1.3900 . ?
C20 C21 1.3900 . ?
C25 H25 0.9300 . ?
C25 C24 1.3900 . ?
C24 H24 0.9300 . ?
C24 C23 1.3900 . ?
C23 C22 1.3900 . ?
C23 C26 1.52(4) . ?
C22 H22 0.9300 . ?
C22 C21 1.3900 . ?
C21 H21 0.9300 . ?
C34 H34A 0.9600 . ?
C34 H34B 0.9600 . ?
C34 H34C 0.9600 . ?
C26 H26A 0.9600 . ?
C26 H26B 0.9600 . ?
C26 H26C 0.9600 . ?
C52 H52A 0.9700 . ?
C52 H52B 0.9700 . ?
C52 C3 1.49(4) . ?
C3 C50 1.3900 . ?
C3 C46 1.3900 . ?
C50 H50 0.9300 . ?
C50 C49 1.3900 . ?
C49 H49 0.9300 . ?
C49 C48 1.3900 . ?
C48 C47 1.3900 . ?
C48 C51 1.50(4) . ?
C47 H47 0.9300 . ?
C47 C46 1.3900 . ?
C46 H46 0.9300 . ?
C37 H37A 0.9600 . ?
C37 H37B 0.9600 . ?
C37 H37C 0.9600 . ?
O1 C1 1.41(6) . ?
C5 H5A 0.9600 . ?
C5 H5B 0.9600 . ?
C5 H5C 0.9600 . ?
C18 H18A 0.9600 . ?
C18 H18B 0.9600 . ?
C18 H18C 0.9600 . ?
C51 H51A 0.9600 . ?
C51 H51B 0.9600 . ?
C51 H51C 0.9600 . ?
O1A C1A 1.41(7) . ?

loop_
_geom_torsion_atom_site_label_1
_geom_torsion_atom_site_label_2
_geom_torsion_atom_site_label_3
_geom_torsion_atom_site_label_4
_geom_torsion
_geom_torsion_site_symmetry_1
_geom_torsion_site_symmetry_2
_geom_torsion_site_symmetry_3
_geom_torsion_site_symmetry_4
_geom_torsion_publ_flag
N1 C19 C20 C25 84(2) . . . . ?
N1 C19 C20 C21 -96(2) . . . . ?
N1 C11 C16 C15 178.5(17) . . . . ?
N1 C11 C12 C13 -178.5(17) . . . . ?
C17 N1 C19 C20 172(2) . . . . ?
C17 N1 C11 C16 -119(2) . . . . ?
C17 N1 C11 C12 60(2) . . . . ?
Br40 C40 C39 C38 -179.0(11) . . . . ?
Br30 C56 C55 C54 -178.2(13) . . . . ?
Br14 C14 C13 C12 176.4(13) . . . . ?
N2 C53 C58 C57 -179.3(18) . . . . ?
N2 C53 C54 C55 179.3(17) . . . . ?
N2 C52 C3 C50 88(3) . . . . ?
N2 C52 C3 C46 -94(2) . . . . ?
C19 N1 C11 C16 123.7(18) . . . . ?
C19 N1 C11 C12 -58(2) . . . . ?
C19 C20 C25 C24 179.8(17) . . . . ?
C19 C20 C21 C22 -179.8(17) . . . . ?
C11 N1 C19 C20 -69(3) . . . . ?
C11 C16 C15 C14 0.0 . . . . ?
C16 C11 C12 C13 0.0 . . . . ?
C16 C15 C14 Br14 -176.5(13) . . . . ?
C16 C15 C14 C13 0.0 . . . . ?
C15 C14 C13 C12 0.0 . . . . ?
C14 C13 C12 C11 0.0 . . . . ?
C12 C11 C16 C15 0.0 . . . . ?
C4 C42 C41 C40 0.0 . . . . ?
C42 C4 C38 C39 0.0 . . . . ?
C42 C4 N3 C36 -54(2) . . . . ?
C42 C4 N3 C35 64.6(19) . . . . ?
C42 C4 N3 C37 -176.7(16) . . . . ?
C42 C41 C40 Br40 179.0(11) . . . . ?
C42 C41 C40 C39 0.0 . . . . ?
C41 C40 C39 C38 0.0 . . . . ?
C40 C39 C38 C4 0.0 . . . . ?
C38 C4 C42 C41 0.0 . . . . ?
C38 C4 N3 C36 129.1(16) . . . . ?
C38 C4 N3 C35 -112.0(16) . . . . ?
C38 C4 N3 C37 7(2) . . . . ?
C28 C33 C32 C31 0.0 . . . . ?
C28 C35 N3 C36 -48(3) . . . . ?
C28 C35 N3 C4 -167.0(18) . . . . ?
C28 C35 N3 C37 71(3) . . . . ?
C33 C28 C29 C30 0.0 . . . . ?
C33 C28 C35 N3 -88(2) . . . . ?
C33 C32 C31 C30 0.0 . . . . ?
C33 C32 C31 C34 175(2) . . . . ?
C32 C31 C30 C29 0.0 . . . . ?
C31 C30 C29 C28 0.0 . . . . ?
C29 C28 C33 C32 0.0 . . . . ?
C29 C28 C35 N3 99(2) . . . . ?
C35 C28 C33 C32 -173.4(18) . . . . ?
C35 C28 C29 C30 173.7(18) . . . . ?
C53 N2 C52 C3 60(3) . . . . ?
C53 C58 C57 C56 0.0 . . . . ?
C58 C53 C54 C55 0.0 . . . . ?
C58 C57 C56 Br30 178.3(13) . . . . ?
C58 C57 C56 C55 0.0 . . . . ?
C57 C56 C55 C54 0.0 . . . . ?
C56 C55 C54 C53 0.0 . . . . ?
C54 C53 C58 C57 0.0 . . . . ?
N3 C4 C42 C41 -176.6(16) . . . . ?
N3 C4 C38 C39 176.5(16) . . . . ?
C2 N2 C53 C58 10(3) . . . . ?
C2 N2 C53 C54 -169.1(18) . . . . ?
C2 N2 C52 C3 -65(3) . . . . ?
C20 C25 C24 C23 0.0 . . . . ?
C25 C20 C21 C22 0.0 . . . . ?
C25 C24 C23 C22 0.0 . . . . ?
C25 C24 C23 C26 -180(2) . . . . ?
C24 C23 C22 C21 0.0 . . . . ?
C23 C22 C21 C20 0.0 . . . . ?
C21 C20 C25 C24 0.0 . . . . ?
C34 C31 C30 C29 -175(2) . . . . ?
C26 C23 C22 C21 180(2) . . . . ?
C52 N2 C53 C58 -112.9(19) . . . . ?
C52 N2 C53 C54 68(2) . . . . ?
C52 C3 C50 C49 178(2) . . . . ?
C52 C3 C46 C47 -178(2) . . . . ?
C3 C50 C49 C48 0.0 . . . . ?
C50 C3 C46 C47 0.0 . . . . ?
C50 C49 C48 C47 0.0 . . . . ?
C50 C49 C48 C51 -180(3) . . . . ?
C49 C48 C47 C46 0.0 . . . . ?
C48 C47 C46 C3 0.0 . . . . ?
C46 C3 C50 C49 0.0 . . . . ?
C5 N2 C53 C58 130(2) . . . . ?
C5 N2 C53 C54 -50(2) . . . . ?
C5 N2 C52 C3 180(2) . . . . ?
C18 N1 C19 C20 58(3) . . . . ?
C18 N1 C11 C16 -1(3) . . . . ?
C18 N1 C11 C12 177.9(18) . . . . ?
C51 C48 C47 C46 180(3) . . . . ?
